data_2223883
loop_
_publ_author_name
'Gayathri, P.'
'Sakthivel, P.'
'Ponnuswamy, S.'
'Thiruvalluvar, A.'
'Butcher, R. J.'

_publ_section_title 1-Formyl-<i>r</i>-2,<i>c</i>-6-bis(4-methoxyphenyl)-<i>t</i>-3-methylpiperidin-4-one
_journal_coeditor_code JJ2013
_journal_issue 11
_journal_name_full 'Acta Crystallographica Section E'
_journal_page_first o2813
_journal_paper_doi 10.1107/S1600536809042457
_journal_volume 65
_journal_year 2009
_chemical_formula_iupac 'C21 H23 N O4'
_chemical_formula_moiety 'C21 H23 N O4'
_chemical_formula_structural 'C21 H23 N O4'
_chemical_formula_sum 'C21 H23 N O4'
_chemical_formula_weight 353.40
_chemical_melting_point 382.0(10)
_chemical_name_common piperidin-4-one
_chemical_name_systematic
;
1-Formyl-<i>r</i>-2,<i>c</i>-6-bis(4-methoxyphenyl)-<i>t</i>-3-
methylpiperidin-4-one
;
_space_group_IT_number 2
_symmetry_cell_setting triclinic
_symmetry_space_group_name_Hall '-P 1'
_symmetry_space_group_name_H-M 'P -1'
_atom_sites_solution_hydrogens geom
_atom_sites_solution_primary direct
_atom_sites_solution_secondary difmap
_cell_angle_alpha 67.878(4)
_cell_angle_beta 74.719(3)
_cell_angle_gamma 67.123(4)
_cell_formula_units_Z 4
_cell_length_a 11.5409(4)
_cell_length_b 12.4972(5)
_cell_length_c 14.7816(6)
_cell_measurement_reflns_used 11847
_cell_measurement_temperature 110(2)
_cell_measurement_theta_max 73.9803
_cell_measurement_theta_min 4.6501
_cell_volume 1802.42(14)
_computing_cell_refinement '<i>CrysAlis Pro</i> (Oxford Diffraction, 2009)'
_computing_data_collection '<i>CrysAlis Pro</i> (Oxford Diffraction, 2009)'
_computing_data_reduction '<i>CrysAlis Pro</i> (Oxford Diffraction, 2009)'
_computing_molecular_graphics '<i>ORTEP-3</i> (Farrugia, 1997)'
_computing_publication_material '<i>PLATON</i> (Spek, 2009)'
_computing_structure_refinement '<i>SHELXL97</i> (Sheldrick, 2008)'
_computing_structure_solution '<i>SHELXS97</i> (Sheldrick, 2008)'
_diffrn_ambient_temperature 110(2)
_diffrn_detector_area_resol_mean 10.5081
_diffrn_measured_fraction_theta_full 0.966
_diffrn_measured_fraction_theta_max 0.966
_diffrn_measurement_device_type 'Oxford Diffraction Xcalibur Ruby Gemini'
_diffrn_measurement_method \w
_diffrn_radiation_monochromator graphite
_diffrn_radiation_source 'Enhance (Cu) X-ray Source'
_diffrn_radiation_type CuK\a
_diffrn_radiation_wavelength 1.54184
_diffrn_reflns_av_R_equivalents 0.0195
_diffrn_reflns_av_sigmaI/netI 0.0179
_diffrn_reflns_limit_h_max 13
_diffrn_reflns_limit_h_min -14
_diffrn_reflns_limit_k_max 11
_diffrn_reflns_limit_k_min -15
_diffrn_reflns_limit_l_max 17
_diffrn_reflns_limit_l_min -18
_diffrn_reflns_number 13170
_diffrn_reflns_theta_full 74.16
_diffrn_reflns_theta_max 74.16
_diffrn_reflns_theta_min 4.66
_diffrn_standards_decay_% 0
_diffrn_standards_interval_count 0
_diffrn_standards_interval_time 0
_diffrn_standards_number 0
_exptl_absorpt_coefficient_mu 0.731
_exptl_absorpt_correction_T_max 1.00000
_exptl_absorpt_correction_T_min 0.48414
_exptl_absorpt_correction_type multi-scan
_exptl_absorpt_process_details
;
(CrysAlis Pro; Oxford Diffraction, 2009)
;
_exptl_crystal_colour colourless
_exptl_crystal_density_diffrn 1.302
_exptl_crystal_density_method 'Not Measured'
_exptl_crystal_description plate
_exptl_crystal_F_000 752
_exptl_crystal_size_max 0.55
_exptl_crystal_size_mid 0.45
_exptl_crystal_size_min 0.18
_refine_diff_density_max 0.685
_refine_diff_density_min -0.239
_refine_ls_extinction_method none
_refine_ls_goodness_of_fit_ref 1.056
_refine_ls_hydrogen_treatment mixed
_refine_ls_matrix_type full
_refine_ls_number_parameters 477
_refine_ls_number_reflns 7096
_refine_ls_number_restraints 0
_refine_ls_restrained_S_all 1.056
_refine_ls_R_factor_all 0.0484
_refine_ls_R_factor_gt 0.0464
_refine_ls_shift/su_max 0.001
_refine_ls_shift/su_max_lt 0.001
_refine_ls_shift/su_mean 0.000
_refine_ls_structure_factor_coef Fsqd
_refine_ls_weighting_details 'calc w=1/[\s^2^(Fo^2^)+(0.0704P)^2^+1.0073P] where P=(Fo^2^+2Fc^2^)/3'
_refine_ls_weighting_scheme calc
_refine_ls_wR_factor_gt 0.1255
_refine_ls_wR_factor_ref 0.1272
_reflns_number_gt 6709
_reflns_number_total 7096
_reflns_threshold_expression I>2\s(I)
_cod_data_source_file jj2013.cif
_cod_data_source_block I
_cod_depositor_comments
;
The following automatic conversions were performed:
'_symmetry_cell_setting' value 'Triclinic' changed to 'triclinic'
according to '/home/saulius/struct/CIF-dictionaries/cif_core.dic'
dictionary named 'cif_core.dic' version 2.4.1 from 2010-06-29.

Automatic conversion script
Id: cif_fix_enum 1527 2010-12-29 10:47:43Z saulius 

The following automatic conversions were performed:

'_symmetry_cell_setting' value 'Triclinic' changed to 'triclinic'
according to /home/saulius/struct/CIF-dictionaries/cif_core.dic
dictionary named 'cif_core.dic' version 2.4.1 from 2010-06-29.

Automatic conversion script
Id: cif_fix_values 1715 2011-07-08 13:25:40Z adriana 
;
_cod_database_code 2223883
_cod_database_fobs_code 2223883

loop_
_symmetry_equiv_pos_site_id
_symmetry_equiv_pos_as_xyz
1 x,y,z
2 -x,-y,-z

loop_
_atom_site_aniso_label
_atom_site_aniso_U_11
_atom_site_aniso_U_22
_atom_site_aniso_U_33
_atom_site_aniso_U_12
_atom_site_aniso_U_13
_atom_site_aniso_U_23
O4A 0.0407(7) 0.0275(6) 0.0286(6) -0.0091(5) -0.0121(5) 0.0025(5)
O11A 0.0285(6) 0.0313(6) 0.0210(5) -0.0145(5) -0.0062(4) -0.0053(4)
O12A 0.0195(5) 0.0203(5) 0.0354(6) -0.0107(4) 0.0024(4) -0.0044(4)
O16A 0.0277(6) 0.0263(6) 0.0245(6) -0.0058(5) -0.0009(4) -0.0074(4)
N1A 0.0186(6) 0.0197(6) 0.0160(6) -0.0105(5) 0.0000(4) -0.0034(4)
C2A 0.0166(6) 0.0183(7) 0.0162(6) -0.0068(5) 0.0006(5) -0.0053(5)
C3A 0.0176(7) 0.0213(7) 0.0162(7) -0.0060(5) -0.0003(5) -0.0056(5)
C4A 0.0240(7) 0.0211(7) 0.0173(7) -0.0055(6) 0.0011(5) -0.0051(6)
C5A 0.0269(8) 0.0188(7) 0.0222(7) -0.0111(6) 0.0001(6) -0.0025(6)
C6A 0.0205(7) 0.0221(7) 0.0181(7) -0.0131(6) -0.0006(5) -0.0024(5)
C11A 0.0235(7) 0.0191(7) 0.0183(7) -0.0101(6) -0.0009(6) -0.0048(5)
C12A 0.0325(9) 0.0210(8) 0.0438(10) -0.0131(7) 0.0074(7) -0.0090(7)
C16A 0.0247(8) 0.0368(9) 0.0269(8) -0.0067(7) -0.0006(6) -0.0139(7)
C21A 0.0168(6) 0.0189(7) 0.0160(6) -0.0080(5) -0.0019(5) -0.0048(5)
C22A 0.0162(6) 0.0220(7) 0.0180(7) -0.0083(5) 0.0024(5) -0.0069(5)
C23A 0.0181(7) 0.0188(7) 0.0212(7) -0.0062(5) -0.0019(5) -0.0072(5)
C24A 0.0172(7) 0.0200(7) 0.0206(7) -0.0095(5) -0.0045(5) -0.0032(5)
C25A 0.0155(6) 0.0254(7) 0.0181(7) -0.0091(5) 0.0016(5) -0.0057(6)
C26A 0.0163(6) 0.0216(7) 0.0186(7) -0.0065(5) 0.0001(5) -0.0079(5)
C31A 0.0204(7) 0.0344(8) 0.0227(7) -0.0077(6) -0.0033(6) -0.0070(6)
C61A 0.0161(6) 0.0225(7) 0.0196(7) -0.0115(5) -0.0001(5) -0.0028(5)
C62A 0.0168(7) 0.0241(7) 0.0201(7) -0.0081(6) -0.0027(5) -0.0021(6)
C63A 0.0191(7) 0.0299(8) 0.0176(7) -0.0114(6) -0.0020(5) -0.0036(6)
C64A 0.0160(7) 0.0249(7) 0.0236(7) -0.0106(6) 0.0012(5) -0.0071(6)
C65A 0.0207(7) 0.0223(7) 0.0227(7) -0.0088(6) -0.0035(6) -0.0003(6)
C66A 0.0213(7) 0.0263(7) 0.0169(7) -0.0122(6) -0.0011(5) -0.0017(6)
O4B 0.0254(6) 0.0402(7) 0.0431(7) -0.0214(5) 0.0049(5) -0.0178(6)
O11B 0.0164(5) 0.0288(6) 0.0305(6) -0.0063(4) 0.0005(4) -0.0113(5)
O12B 0.0398(7) 0.0208(5) 0.0265(6) -0.0145(5) -0.0011(5) -0.0099(4)
O16B 0.0435(7) 0.0303(6) 0.0246(6) -0.0189(5) -0.0075(5) 0.0072(5)
N1B 0.0163(6) 0.0160(5) 0.0174(5) -0.0061(4) -0.0008(4) -0.0055(4)
C2B 0.0162(6) 0.0148(6) 0.0159(6) -0.0059(5) -0.0001(5) -0.0033(5)
C3B 0.0158(6) 0.0182(6) 0.0180(6) -0.0068(5) 0.0002(5) -0.0042(5)
C4B 0.0206(7) 0.0200(7) 0.0172(6) -0.0109(5) -0.0016(5) -0.0019(5)
C5B 0.0224(7) 0.0144(6) 0.0188(7) -0.0087(5) -0.0032(5) -0.0027(5)
C6B 0.0162(6) 0.0158(6) 0.0186(7) -0.0059(5) -0.0003(5) -0.0066(5)
C11B 0.0185(7) 0.0176(7) 0.0221(7) -0.0069(5) -0.0027(5) -0.0044(5)
C12B 0.0491(10) 0.0246(8) 0.0339(9) -0.0223(8) -0.0018(8) -0.0096(7)
C16B 0.0447(10) 0.0321(9) 0.0283(9) -0.0106(8) -0.0131(8) 0.0067(7)
C21B 0.0137(6) 0.0148(6) 0.0198(7) -0.0046(5) -0.0004(5) -0.0047(5)
C22B 0.0219(7) 0.0185(7) 0.0168(7) -0.0074(5) -0.0009(5) -0.0045(5)
C23B 0.0213(7) 0.0153(6) 0.0207(7) -0.0076(5) -0.0003(5) -0.0027(5)
C24B 0.0162(6) 0.0167(6) 0.0254(7) -0.0050(5) 0.0007(5) -0.0095(6)
C25B 0.0196(7) 0.0209(7) 0.0187(7) -0.0056(5) -0.0007(5) -0.0076(5)
C26B 0.0161(6) 0.0167(6) 0.0178(7) -0.0054(5) 0.0002(5) -0.0032(5)
C31B 0.0187(7) 0.0324(8) 0.0266(8) -0.0098(6) 0.0034(6) -0.0132(7)
C61B 0.0191(7) 0.0150(6) 0.0171(7) -0.0061(5) 0.0017(5) -0.0063(5)
C62B 0.0174(7) 0.0179(7) 0.0208(7) -0.0071(5) 0.0025(5) -0.0052(5)
C63B 0.0195(7) 0.0217(7) 0.0229(7) -0.0044(6) -0.0030(6) -0.0046(6)
C64B 0.0289(8) 0.0179(7) 0.0187(7) -0.0082(6) 0.0007(6) -0.0022(6)
C65B 0.0301(8) 0.0243(7) 0.0229(7) -0.0174(6) 0.0022(6) -0.0042(6)
C66B 0.0233(7) 0.0237(7) 0.0207(7) -0.0118(6) -0.0004(6) -0.0077(6)

loop_
_atom_site_type_symbol
_atom_site_label
_atom_site_fract_x
_atom_site_fract_y
_atom_site_fract_z
_atom_site_U_iso_or_equiv
_atom_site_thermal_displace_type
_atom_site_calc_flag
_atom_site_refinement_flags
_atom_site_occupancy
O O4A -0.07324(12) 0.89236(11) 0.42627(9) 0.0348(4) Uani d . 1.000
O O11A 0.22078(11) 0.58074(10) 0.77936(8) 0.0257(3) Uani d . 1.000
O O12A -0.13915(10) 0.19373(10) 0.83970(9) 0.0263(3) Uani d . 1.000
O O16A 0.50084(11) 0.34114(10) 0.38966(8) 0.0278(3) Uani d . 1.000
N N1A 0.08853(11) 0.63526(11) 0.66747(9) 0.0179(3) Uani d . 1.000
C C2A -0.03768(13) 0.64345(13) 0.65383(10) 0.0173(4) Uani d . 1.000
C C3A -0.05318(13) 0.69301(13) 0.54299(10) 0.0190(4) Uani d . 1.000
C C4A -0.01771(14) 0.80912(14) 0.49119(11) 0.0225(4) Uani d . 1.000
C C5A 0.09180(15) 0.81439(13) 0.52509(11) 0.0234(4) Uani d . 1.000
C C6A 0.17338(14) 0.69007(13) 0.58437(10) 0.0198(4) Uani d . 1.000
C C11A 0.11909(14) 0.59241(13) 0.75955(11) 0.0200(4) Uani d . 1.000
C C12A -0.04601(17) 0.08158(15) 0.83098(14) 0.0340(5) Uani d . 1.000
C C16A 0.50805(16) 0.36516(16) 0.28637(12) 0.0299(5) Uani d . 1.000
C C21A -0.05983(13) 0.52092(13) 0.70245(10) 0.0168(4) Uani d . 1.000
C C22A 0.01942(13) 0.41768(13) 0.67499(10) 0.0188(4) Uani d . 1.000
C C23A -0.00377(13) 0.30662(13) 0.71881(11) 0.0191(4) Uani d . 1.000
C C24A -0.10739(13) 0.29805(13) 0.79199(11) 0.0187(4) Uani d . 1.000
C C25A -0.18706(13) 0.40017(14) 0.82045(10) 0.0200(4) Uani d . 1.000
C C26A -0.16288(13) 0.50999(13) 0.77538(10) 0.0187(4) Uani d . 1.000
C C31A -0.18659(15) 0.70981(16) 0.52986(12) 0.0267(4) Uani d . 1.000
C C61A 0.25694(13) 0.60156(13) 0.52662(11) 0.0194(4) Uani d . 1.000
C C62A 0.26778(13) 0.62969(14) 0.42518(11) 0.0213(4) Uani d . 1.000
C C63A 0.34838(14) 0.54553(14) 0.37608(11) 0.0224(4) Uani d . 1.000
C C64A 0.41988(13) 0.43110(14) 0.42926(11) 0.0212(4) Uani d . 1.000
C C65A 0.41148(14) 0.40143(14) 0.53153(11) 0.0233(4) Uani d . 1.000
C C66A 0.33148(14) 0.48552(14) 0.57865(11) 0.0219(4) Uani d . 1.000
O O4B 0.53820(11) 0.36112(12) -0.07942(10) 0.0332(4) Uani d . 1.000
O O11B -0.01487(10) 0.36764(10) 0.00291(8) 0.0257(3) Uani d . 1.000
O O12B 0.27346(11) -0.14716(10) -0.18039(8) 0.0274(3) Uani d . 1.000
O O16B 0.30583(13) -0.04338(11) 0.39872(9) 0.0349(4) Uani d . 1.000
N N1B 0.20061(11) 0.30115(10) -0.04000(8) 0.0165(3) Uani d . 1.000
C C2B 0.30548(13) 0.25962(12) -0.11508(10) 0.0162(3) Uani d . 1.000
C C3B 0.43640(13) 0.23049(13) -0.08605(10) 0.0179(3) Uani d . 1.000
C C4B 0.44154(14) 0.33596(13) -0.06091(10) 0.0193(4) Uani d . 1.000
C C5B 0.31987(13) 0.40727(12) -0.01243(10) 0.0183(4) Uani d . 1.000
C C6B 0.22404(13) 0.33873(12) 0.03542(10) 0.0167(4) Uani d . 1.000
C C11B 0.07901(14) 0.32711(13) -0.05147(11) 0.0196(4) Uani d . 1.000
C C12B 0.24507(19) -0.24519(15) -0.09881(13) 0.0332(5) Uani d . 1.000
C C16B 0.39847(19) -0.06051(17) 0.45455(13) 0.0389(5) Uani d . 1.000
C C21B 0.29772(12) 0.14959(12) -0.13105(10) 0.0167(4) Uani d . 1.000
C C22B 0.29169(14) 0.04595(13) -0.05153(10) 0.0195(4) Uani d . 1.000
C C23B 0.28509(14) -0.05628(13) -0.06458(11) 0.0200(4) Uani d . 1.000
C C24B 0.28423(13) -0.05435(13) -0.15938(11) 0.0194(4) Uani d . 1.000
C C25B 0.29209(13) 0.04776(13) -0.23975(11) 0.0200(4) Uani d . 1.000
C C26B 0.29897(13) 0.14859(13) -0.22514(10) 0.0180(4) Uani d . 1.000
C C31B 0.54440(14) 0.19367(15) -0.16552(12) 0.0255(4) Uani d . 1.000
C C61B 0.25660(13) 0.23214(12) 0.12884(10) 0.0173(4) Uani d . 1.000
C C62B 0.36078(13) 0.20273(13) 0.17407(11) 0.0196(4) Uani d . 1.000
C C63B 0.38102(14) 0.11155(14) 0.26463(11) 0.0228(4) Uani d . 1.000
C C64B 0.29614(15) 0.04691(13) 0.31014(11) 0.0235(4) Uani d . 1.000
C C65B 0.19218(15) 0.07336(14) 0.26483(11) 0.0252(4) Uani d . 1.000
C C66B 0.17247(14) 0.16488(14) 0.17595(11) 0.0215(4) Uani d . 1.000
H H2A -0.10363 0.70256 0.68675 0.0207 Uiso calc R 1.000
H H3A 0.00755 0.62976 0.51192 0.0228 Uiso calc R 1.000
H H5A 0.05791 0.86971 0.56616 0.0280 Uiso calc R 1.000
H H5B 0.14629 0.84977 0.46661 0.0280 Uiso calc R 1.000
H H6A 0.23149 0.70603 0.61370 0.0238 Uiso calc R 1.000
H H11A 0.0512(17) 0.5705(16) 0.8096(13) 0.019(4) Uiso d . 1.000
H H12A -0.08033 0.01438 0.86816 0.0509 Uiso calc R 1.000
H H12B 0.02979 0.06785 0.85741 0.0509 Uiso calc R 1.000
H H12C -0.02341 0.08532 0.76138 0.0509 Uiso calc R 1.000
H H16A 0.56875 0.29407 0.26729 0.0448 Uiso calc R 1.000
H H16B 0.53620 0.43645 0.25003 0.0448 Uiso calc R 1.000
H H16C 0.42414 0.38148 0.27085 0.0448 Uiso calc R 1.000
H H22A 0.09048 0.42328 0.62550 0.0226 Uiso calc R 1.000
H H23A 0.05059 0.23725 0.69899 0.0230 Uiso calc R 1.000
H H25A -0.25758 0.39450 0.87049 0.0240 Uiso calc R 1.000
H H26A -0.21796 0.57951 0.79471 0.0225 Uiso calc R 1.000
H H31A -0.20497 0.63294 0.56433 0.0400 Uiso calc R 1.000
H H31B -0.19198 0.73357 0.45952 0.0400 Uiso calc R 1.000
H H31C -0.24850 0.77371 0.55730 0.0400 Uiso calc R 1.000
H H62A 0.21928 0.70800 0.38819 0.0256 Uiso calc R 1.000
H H63A 0.35409 0.56669 0.30660 0.0268 Uiso calc R 1.000
H H65A 0.46083 0.32348 0.56837 0.0279 Uiso calc R 1.000
H H66A 0.32664 0.46447 0.64805 0.0263 Uiso calc R 1.000
H H2B 0.29644 0.32758 -0.17882 0.0194 Uiso calc R 1.000
H H3B 0.44698 0.15857 -0.02494 0.0214 Uiso calc R 1.000
H H5C 0.28080 0.48441 -0.06244 0.0220 Uiso calc R 1.000
H H5D 0.33958 0.42867 0.03853 0.0220 Uiso calc R 1.000
H H6B 0.14241 0.39896 0.05427 0.0200 Uiso calc R 1.000
H H11B 0.0730(16) 0.3100(15) -0.1086(13) 0.014(4) Uiso d . 1.000
H H12D 0.23993 -0.30565 -0.12343 0.0498 Uiso calc R 1.000
H H12E 0.16364 -0.21310 -0.06062 0.0498 Uiso calc R 1.000
H H12F 0.31222 -0.28385 -0.05658 0.0498 Uiso calc R 1.000
H H16D 0.39581 -0.12764 0.51595 0.0584 Uiso calc R 1.000
H H16E 0.38045 0.01458 0.46998 0.0584 Uiso calc R 1.000
H H16F 0.48296 -0.08026 0.41616 0.0584 Uiso calc R 1.000
H H22B 0.29208 0.04497 0.01296 0.0233 Uiso calc R 1.000
H H23B 0.28123 -0.12627 -0.00966 0.0240 Uiso calc R 1.000
H H25B 0.29276 0.04850 -0.30439 0.0240 Uiso calc R 1.000
H H26B 0.30460 0.21791 -0.28024 0.0217 Uiso calc R 1.000
H H31D 0.53735 0.12570 -0.17918 0.0382 Uiso calc R 1.000
H H31E 0.62606 0.16834 -0.14247 0.0382 Uiso calc R 1.000
H H31F 0.53907 0.26335 -0.22589 0.0382 Uiso calc R 1.000
H H62B 0.42003 0.24574 0.14265 0.0234 Uiso calc R 1.000
H H63B 0.45232 0.09400 0.29474 0.0273 Uiso calc R 1.000
H H65B 0.13468 0.02827 0.29520 0.0302 Uiso calc R 1.000
H H66B 0.10079 0.18260 0.14623 0.0258 Uiso calc R 1.000

loop_
_atom_type_symbol
_atom_type_description
_atom_type_scat_dispersion_real
_atom_type_scat_dispersion_imag
_atom_type_scat_source
O O 0.0492 0.0322 'International Tables Vol C Tables 4.2.6.8 and 6.1.1.4'
N N 0.0311 0.0180 'International Tables Vol C Tables 4.2.6.8 and 6.1.1.4'
H H 0.0000 0.0000 'International Tables Vol C Tables 4.2.6.8 and 6.1.1.4'
C C 0.0181 0.0091 'International Tables Vol C Tables 4.2.6.8 and 6.1.1.4'

loop_
_geom_angle_atom_site_label_1
_geom_angle_atom_site_label_2
_geom_angle_atom_site_label_3
_geom_angle_site_symmetry_1
_geom_angle_site_symmetry_2
_geom_angle_site_symmetry_3
_geom_angle
_geom_angle_publ_flag
C12A O12A C24A . . . 117.51(14) no
C16A O16A C64A . . . 117.41(13) no
C12B O12B C24B . . . 117.35(12) no
C16B O16B C64B . . . 117.60(15) no
C2A N1A C11A . . . 119.14(13) no
C2A N1A C6A . . . 121.23(12) no
C6A N1A C11A . . . 118.97(14) no
C2B N1B C6B . . . 120.82(13) no
C2B N1B C11B . . . 119.48(12) no
C6B N1B C11B . . . 118.52(12) no
N1A C2A C3A . . . 111.04(12) no
N1A C2A C21A . . . 111.08(13) no
C3A C2A C21A . . . 111.07(12) no
C2A C3A C31A . . . 110.73(13) no
C4A C3A C31A . . . 112.49(14) no
C2A C3A C4A . . . 111.44(13) no
O4A C4A C3A . . . 122.36(16) no
O4A C4A C5A . . . 121.66(16) no
C3A C4A C5A . . . 115.98(13) no
C4A C5A C6A . . . 113.82(14) no
C5A C6A C61A . . . 116.35(12) no
N1A C6A C61A . . . 111.55(13) no
N1A C6A C5A . . . 107.83(13) no
O11A C11A N1A . . . 124.69(15) no
C2A C21A C26A . . . 119.91(14) no
C22A C21A C26A . . . 118.19(14) no
C2A C21A C22A . . . 121.89(13) no
C21A C22A C23A . . . 121.19(14) no
C22A C23A C24A . . . 119.45(14) no
O12A C24A C25A . . . 115.65(14) no
O12A C24A C23A . . . 124.33(14) no
C23A C24A C25A . . . 120.03(14) no
C24A C25A C26A . . . 119.60(14) no
C21A C26A C25A . . . 121.54(14) no
C6A C61A C66A . . . 118.14(13) no
C62A C61A C66A . . . 117.57(14) no
C6A C61A C62A . . . 124.25(14) no
C61A C62A C63A . . . 121.60(15) no
C62A C63A C64A . . . 119.71(14) no
O16A C64A C65A . . . 115.42(14) no
O16A C64A C63A . . . 124.99(14) no
C63A C64A C65A . . . 119.59(15) no
C64A C65A C66A . . . 119.88(15) no
C61A C66A C65A . . . 121.64(14) no
C21A C2A H2A . . . 108.00 no
N1A C2A H2A . . . 108.00 no
C3A C2A H2A . . . 108.00 no
C2A C3A H3A . . . 107.00 no
C4A C3A H3A . . . 107.00 no
C31A C3A H3A . . . 107.00 no
C4A C5A H5A . . . 109.00 no
C6A C5A H5B . . . 109.00 no
H5A C5A H5B . . . 108.00 no
C4A C5A H5B . . . 109.00 no
C6A C5A H5A . . . 109.00 no
N1A C6A H6A . . . 107.00 no
C61A C6A H6A . . . 107.00 no
C5A C6A H6A . . . 107.00 no
O11A C11A H11A . . . 122.9(12) no
N1A C11A H11A . . . 112.5(12) no
O12A C12A H12B . . . 109.00 no
O12A C12A H12C . . . 109.00 no
O12A C12A H12A . . . 109.00 no
H12B C12A H12C . . . 109.00 no
H12A C12A H12B . . . 109.00 no
H12A C12A H12C . . . 109.00 no
O16A C16A H16C . . . 109.00 no
H16A C16A H16B . . . 109.00 no
H16A C16A H16C . . . 109.00 no
H16B C16A H16C . . . 109.00 no
O16A C16A H16A . . . 109.00 no
O16A C16A H16B . . . 109.00 no
C23A C22A H22A . . . 119.00 no
C21A C22A H22A . . . 119.00 no
C22A C23A H23A . . . 120.00 no
C24A C23A H23A . . . 120.00 no
C26A C25A H25A . . . 120.00 no
C24A C25A H25A . . . 120.00 no
C21A C26A H26A . . . 119.00 no
C25A C26A H26A . . . 119.00 no
H31B C31A H31C . . . 109.00 no
C3A C31A H31B . . . 109.00 no
H31A C31A H31C . . . 109.00 no
C3A C31A H31A . . . 109.00 no
C3A C31A H31C . . . 109.00 no
H31A C31A H31B . . . 109.00 no
C61A C62A H62A . . . 119.00 no
C63A C62A H62A . . . 119.00 no
C62A C63A H63A . . . 120.00 no
C64A C63A H63A . . . 120.00 no
C66A C65A H65A . . . 120.00 no
C64A C65A H65A . . . 120.00 no
C65A C66A H66A . . . 119.00 no
C61A C66A H66A . . . 119.00 no
N1B C2B C3B . . . 111.14(12) no
N1B C2B C21B . . . 111.06(12) no
C3B C2B C21B . . . 110.55(12) no
C2B C3B C4B . . . 111.18(13) no
C2B C3B C31B . . . 111.32(12) no
C4B C3B C31B . . . 112.34(14) no
O4B C4B C3B . . . 121.78(15) no
O4B C4B C5B . . . 121.96(15) no
C3B C4B C5B . . . 116.27(14) no
C4B C5B C6B . . . 113.58(12) no
N1B C6B C5B . . . 108.45(11) no
N1B C6B C61B . . . 111.82(12) no
C5B C6B C61B . . . 115.96(13) no
O11B C11B N1B . . . 125.09(15) no
C2B C21B C22B . . . 120.51(12) no
C2B C21B C26B . . . 121.05(13) no
C22B C21B C26B . . . 118.42(14) no
C21B C22B C23B . . . 121.46(13) no
C22B C23B C24B . . . 119.09(14) no
O12B C24B C23B . . . 124.13(14) no
O12B C24B C25B . . . 115.70(13) no
C23B C24B C25B . . . 120.16(15) no
C24B C25B C26B . . . 119.82(14) no
C21B C26B C25B . . . 121.04(13) no
C6B C61B C62B . . . 123.48(14) no
C6B C61B C66B . . . 118.65(14) no
C62B C61B C66B . . . 117.72(13) no
C61B C62B C63B . . . 121.82(15) no
C62B C63B C64B . . . 119.44(16) no
O16B C64B C63B . . . 124.57(16) no
O16B C64B C65B . . . 115.81(16) no
C63B C64B C65B . . . 119.63(14) no
C64B C65B C66B . . . 120.28(16) no
C61B C66B C65B . . . 121.11(16) no
N1B C2B H2B . . . 108.00 no
C3B C2B H2B . . . 108.00 no
C21B C2B H2B . . . 108.00 no
C2B C3B H3B . . . 107.00 no
C4B C3B H3B . . . 107.00 no
C31B C3B H3B . . . 107.00 no
C4B C5B H5C . . . 109.00 no
C4B C5B H5D . . . 109.00 no
C6B C5B H5C . . . 109.00 no
C6B C5B H5D . . . 109.00 no
H5C C5B H5D . . . 108.00 no
N1B C6B H6B . . . 107.00 no
C5B C6B H6B . . . 107.00 no
C61B C6B H6B . . . 107.00 no
O11B C11B H11B . . . 122.3(12) no
N1B C11B H11B . . . 112.6(12) no
O12B C12B H12D . . . 109.00 no
O12B C12B H12E . . . 109.00 no
O12B C12B H12F . . . 109.00 no
H12D C12B H12E . . . 109.00 no
H12D C12B H12F . . . 109.00 no
H12E C12B H12F . . . 109.00 no
O16B C16B H16D . . . 109.00 no
O16B C16B H16E . . . 109.00 no
O16B C16B H16F . . . 109.00 no
H16D C16B H16E . . . 109.00 no
H16D C16B H16F . . . 109.00 no
H16E C16B H16F . . . 109.00 no
C21B C22B H22B . . . 119.00 no
C23B C22B H22B . . . 119.00 no
C22B C23B H23B . . . 120.00 no
C24B C23B H23B . . . 120.00 no
C24B C25B H25B . . . 120.00 no
C26B C25B H25B . . . 120.00 no
C21B C26B H26B . . . 119.00 no
C25B C26B H26B . . . 119.00 no
C3B C31B H31D . . . 109.00 no
C3B C31B H31E . . . 109.00 no
C3B C31B H31F . . . 109.00 no
H31D C31B H31E . . . 109.00 no
H31D C31B H31F . . . 109.00 no
H31E C31B H31F . . . 109.00 no
C61B C62B H62B . . . 119.00 no
C63B C62B H62B . . . 119.00 no
C62B C63B H63B . . . 120.00 no
C64B C63B H63B . . . 120.00 no
C64B C65B H65B . . . 120.00 no
C66B C65B H65B . . . 120.00 no
C61B C66B H66B . . . 119.00 no
C65B C66B H66B . . . 119.00 no

loop_
_geom_bond_atom_site_label_1
_geom_bond_atom_site_label_2
_geom_bond_site_symmetry_1
_geom_bond_site_symmetry_2
_geom_bond_distance
_geom_bond_publ_flag
O4A C4A . . 1.212(2) no
O11A C11A . . 1.225(2) no
O12A C12A . . 1.424(2) no
O12A C24A . . 1.369(2) no
O16A C16A . . 1.427(2) no
O16A C64A . . 1.368(2) no
O4B C4B . . 1.211(2) no
O11B C11B . . 1.224(2) no
O12B C24B . . 1.364(2) no
O12B C12B . . 1.433(2) no
O16B C16B . . 1.423(3) no
O16B C64B . . 1.366(2) no
N1A C2A . . 1.482(2) no
N1A C6A . . 1.480(2) no
N1A C11A . . 1.349(2) no
N1B C2B . . 1.4843(19) no
N1B C6B . . 1.4794(19) no
N1B C11B . . 1.354(2) no
C2A C21A . . 1.518(2) no
C2A C3A . . 1.5505(19) no
C3A C4A . . 1.523(2) no
C3A C31A . . 1.526(3) no
C4A C5A . . 1.509(3) no
C5A C6A . . 1.530(2) no
C6A C61A . . 1.527(2) no
C21A C22A . . 1.395(2) no
C21A C26A . . 1.391(2) no
C22A C23A . . 1.392(2) no
C23A C24A . . 1.394(2) no
C24A C25A . . 1.393(2) no
C25A C26A . . 1.384(2) no
C61A C62A . . 1.388(2) no
C61A C66A . . 1.405(2) no
C62A C63A . . 1.399(2) no
C63A C64A . . 1.386(2) no
C64A C65A . . 1.400(2) no
C65A C66A . . 1.378(2) no
C2A H2A . . 1.0000 no
C3A H3A . . 1.0000 no
C5A H5B . . 0.9900 no
C5A H5A . . 0.9900 no
C6A H6A . . 1.0000 no
C11A H11A . . 0.97(2) no
C12A H12B . . 0.9800 no
C12A H12A . . 0.9800 no
C12A H12C . . 0.9800 no
C16A H16B . . 0.9800 no
C16A H16C . . 0.9800 no
C16A H16A . . 0.9800 no
C22A H22A . . 0.9500 no
C23A H23A . . 0.9500 no
C25A H25A . . 0.9500 no
C26A H26A . . 0.9500 no
C31A H31C . . 0.9800 no
C31A H31B . . 0.9800 no
C31A H31A . . 0.9800 no
C62A H62A . . 0.9500 no
C63A H63A . . 0.9500 no
C65A H65A . . 0.9500 no
C66A H66A . . 0.9500 no
C2B C3B . . 1.548(2) no
C2B C21B . . 1.519(2) no
C3B C4B . . 1.523(2) no
C3B C31B . . 1.528(2) no
C4B C5B . . 1.502(2) no
C5B C6B . . 1.525(2) no
C6B C61B . . 1.524(2) no
C21B C22B . . 1.394(2) no
C21B C26B . . 1.392(2) no
C22B C23B . . 1.394(2) no
C23B C24B . . 1.395(2) no
C24B C25B . . 1.393(2) no
C25B C26B . . 1.390(2) no
C61B C62B . . 1.387(2) no
C61B C66B . . 1.404(2) no
C62B C63B . . 1.398(2) no
C63B C64B . . 1.387(2) no
C64B C65B . . 1.395(3) no
C65B C66B . . 1.382(2) no
C2B H2B . . 1.0000 no
C3B H3B . . 1.0000 no
C5B H5C . . 0.9900 no
C5B H5D . . 0.9900 no
C6B H6B . . 1.0000 no
C11B H11B . . 0.971(18) no
C12B H12D . . 0.9800 no
C12B H12E . . 0.9800 no
C12B H12F . . 0.9800 no
C16B H16D . . 0.9800 no
C16B H16E . . 0.9800 no
C16B H16F . . 0.9800 no
C22B H22B . . 0.9500 no
C23B H23B . . 0.9500 no
C25B H25B . . 0.9500 no
C26B H26B . . 0.9500 no
C31B H31D . . 0.9800 no
C31B H31E . . 0.9800 no
C31B H31F . . 0.9800 no
C62B H62B . . 0.9500 no
C63B H63B . . 0.9500 no
C65B H65B . . 0.9500 no
C66B H66B . . 0.9500 no

loop_
_geom_contact_atom_site_label_1
_geom_contact_atom_site_label_2
_geom_contact_distance
_geom_contact_site_symmetry_1
_geom_contact_site_symmetry_2
_geom_contact_publ_flag
O4B C25A 3.266(2) . 1_654 no
O11A C5B 3.2221(18) . 1_556 no
O11A C66A 3.3659(19) . . no
O11A C16A 3.278(2) . 2_666 no
O11B C12B 3.309(3) . 2_555 no
O11B C66B 3.378(2) . . no
O16A C16B 3.334(2) . 2_656 no
O16B C5A 3.351(2) . 1_545 no
O4A H31C 2.8500 . . no
O4A H12C 2.6500 . 2_566 no
O4A H31B 2.6600 . . no
O4A H23A 2.7900 . 2_566 no
O4B H23B 2.9100 . 2_655 no
O4B H31E 2.6400 . . no
O4B H31F 2.8600 . . no
O4B H16B 2.8500 . 2_665 no
O4B H12F 2.6500 . 2_655 no
O4B H25A 2.4300 . 1_654 no
O11A H5C 2.3400 . 1_556 no
O11A H6A 2.3600 . . no
O11A H66A 2.6200 . . no
O11A H16B 2.6600 . 2_666 no
O11A H2B 2.8000 . 1_556 no
O11A H12D 2.4700 . 1_566 no
O11B H12E 2.8200 . 2_555 no
O11B H6B 2.6200 . 2_565 no
O11B H66B 2.6500 . . no
O11B H6B 2.3500 . . no
O12A H31E 2.7800 . 1_456 no
O12A H23B 2.6500 . 2_556 no
O12B H16A 2.5100 . 2_655 no
O16A H16D 2.4700 . 2_656 no
O16A H6A 2.9000 . 2_666 no
O16B H5B 2.4700 . 1_545 no
N1A H22A 2.9300 . . no
N1A H66A 2.7700 . . no
N1B H66B 2.7700 . . no
N1B H22B 2.8100 . . no
C3A C61A 3.278(2) . . no
C3A C62A 3.569(2) . . no
C3B C61B 3.307(2) . . no
C4A C62A 3.323(2) . . no
C4B C62B 3.294(2) . . no
C5A O16B 3.351(2) . 1_565 no
C5B O11A 3.2221(18) . 1_554 no
C11A C66A 3.411(2) . . no
C11A C11B 3.542(2) . 1_556 no
C11A C22A 3.524(2) . . no
C11B C66B 3.414(2) . . no
C11B C11A 3.542(2) . 1_554 no
C11B C22B 3.416(2) . . no
C12A C24B 3.536(3) . 1_556 no
C12B O11B 3.309(3) . 2_555 no
C16A O11A 3.278(2) . 2_666 no
C16B O16A 3.334(2) . 2_656 no
C22A C11A 3.524(2) . . no
C22B C11B 3.416(2) . . no
C23A C26B 3.424(2) . 1_556 no
C24B C12A 3.536(3) . 1_554 no
C25A O4B 3.266(2) . 1_456 no
C25A C63A 3.571(2) . 2_566 no
C25B C63B 3.509(2) . 2_655 no
C26A C31A 3.556(2) . . no
C26B C31B 3.471(2) . . no
C26B C23A 3.424(2) . 1_554 no
C31A C26A 3.556(2) . . no
C31A C64A 3.570(3) . 2_566 no
C31B C26B 3.471(2) . . no
C61A C3A 3.278(2) . . no
C61B C3B 3.307(2) . . no
C62A C4A 3.323(2) . . no
C62A C3A 3.569(2) . . no
C62B C4B 3.294(2) . . no
C63A C25A 3.571(2) . 2_566 no
C63B C25B 3.509(2) . 2_655 no
C64A C66A 3.375(2) . 2_666 no
C64A C31A 3.570(3) . 2_566 no
C65A C66A 3.525(2) . 2_666 no
C65A C65A 3.506(2) . 2_666 no
C66A C64A 3.375(2) . 2_666 no
C66A O11A 3.3659(19) . . no
C66A C11A 3.411(2) . . no
C66A C65A 3.525(2) . 2_666 no
C66B O11B 3.378(2) . . no
C66B C11B 3.414(2) . . no
C2B H5C 3.0800 . . no
C3A H22A 3.0400 . . no
C3B H22B 3.0700 . . no
C4A H62A 2.8200 . . no
C4B H62B 2.7700 . . no
C5A H62A 2.6400 . . no
C5B H2B 3.0900 . . no
C5B H62B 2.6000 . . no
C6A H3A 2.8600 . . no
C6B H26A 3.0200 . 2_566 no
C6B H3B 2.8800 . . no
C11A H66A 2.8200 . . no
C11A H2B 3.0700 . 1_556 no
C11B H66B 2.8100 . . no
C11B H11A 2.908(19) . 1_554 no
C12A H23A 2.5500 . . no
C12B H16A 2.9100 . 2_655 no
C12B H5C 3.0900 . 1_545 no
C12B H23B 2.5200 . . no
C16A H63A 2.5300 . . no
C16B H63B 2.5300 . . no
C21A H31A 2.6000 . . no
C21A H11A 2.64(2) . . no
C21B H31D 2.5900 . . no
C21B H11B 2.619(19) . . no
C22A H3A 2.8200 . . no
C22A H31B 3.0500 . 2_566 no
C22A H11B 3.095(18) . 1_556 no
C22B H3B 2.8500 . . no
C23A H12B 2.8600 . . no
C23A H11B 2.932(19) . 1_556 no
C23A H31B 3.0500 . 2_566 no
C23A H12C 2.6800 . . no
C23B H12B 3.0500 . 1_554 no
C23B H12E 2.8000 . . no
C23B H12F 2.7000 . . no
C24A H11B 2.92(2) . 1_556 no
C24B H12B 2.7300 . 1_554 no
C25A H11B 3.09(2) . 1_556 no
C25A H63A 2.8500 . 2_566 no
C25B H23A 2.9600 . 1_554 no
C25B H63B 2.8700 . 2_655 no
C25B H12B 2.9500 . 1_554 no
C26A H16C 2.9300 . 2_566 no
C26A H31A 2.9900 . . no
C26A H11A 3.06(2) . . no
C26B H23A 3.0000 . 1_554 no
C26B H31D 2.8900 . . no
C31A H22A 3.0600 . 2_566 no
C61A H3A 2.8200 . . no
C61B H26A 2.8200 . 2_566 no
C61B H3B 2.8700 . . no
C61B H2A 3.0400 . 2_566 no
C62A H5B 2.7800 . . no
C62A H3A 2.9400 . . no
C62B H5D 2.7400 . . no
C62B H26A 2.7200 . 2_566 no
C62B H3B 3.0300 . . no
C63A H16C 2.7700 . . no
C63A H16B 2.7400 . . no
C63A H31A 3.0200 . 2_566 no
C63A H31F 3.0400 . 2_665 no
C63B H16F 2.7000 . . no
C63B H16E 2.8100 . . no
C64A H31A 2.8600 . 2_566 no
C64B H2A 3.0600 . 2_566 no
C65B H2A 2.8800 . 2_566 no
C66A H22A 3.0100 . . no
C66B H22B 3.0500 . . no
C66B H2A 2.8600 . 2_566 no
H2A H11A 2.5200 . . no
H2A H26A 2.3000 . . no
H2A C64B 3.0600 . 2_566 no
H2A C65B 2.8800 . 2_566 no
H2A C66B 2.8600 . 2_566 no
H2A C61B 3.0400 . 2_566 no
H2A H31C 2.5500 . . no
H2B H26B 2.3500 . . no
H2B H11B 2.5800 . . no
H2B O11A 2.8000 . 1_554 no
H2B C5B 3.0900 . . no
H2B C11A 3.0700 . 1_554 no
H2B H31F 2.5700 . . no
H2B H66A 2.5100 . 1_554 no
H3A C61A 2.8200 . . no
H3A C6A 2.8600 . . no
H3A C22A 2.8200 . . no
H3A H22A 2.4600 . . no
H3A C62A 2.9400 . . no
H3B C22B 2.8500 . . no
H3B C6B 2.8800 . . no
H3B H22B 2.5200 . . no
H3B C61B 2.8700 . . no
H3B C62B 3.0300 . . no
H5B O16B 2.4700 . 1_565 no
H5B C62A 2.7800 . . no
H5B H62A 2.2500 . . no
H5C C2B 3.0800 . . no
H5C C12B 3.0900 . 1_565 no
H5C O11A 2.3400 . 1_554 no
H5C H12D 2.3200 . 1_565 no
H5D H26A 2.4800 . 2_566 no
H5D H62B 2.2200 . . no
H5D C62B 2.7400 . . no
H6A O16A 2.9000 . 2_666 no
H6A O11A 2.3600 . . no
H6B O11B 2.3500 . . no
H6B O11B 2.6200 . 2_565 no
H6B H11A 2.5900 . 2_566 no
H11A C11B 2.908(19) . 1_556 no
H11A C21A 2.64(2) . . no
H11A C26A 3.06(2) . . no
H11A H2A 2.5200 . . no
H11A H6B 2.5900 . 2_566 no
H11B H2B 2.5800 . . no
H11B C25A 3.09(2) . 1_554 no
H11B C22A 3.095(18) . 1_554 no
H11B C23A 2.932(19) . 1_554 no
H11B C21B 2.619(19) . . no
H11B C24A 2.92(2) . 1_554 no
H12B C24B 2.7300 . 1_556 no
H12B C25B 2.9500 . 1_556 no
H12B C23B 3.0500 . 1_556 no
H12B C23A 2.8600 . . no
H12B H23A 2.5300 . . no
H12C H23A 2.1700 . . no
H12C C23A 2.6800 . . no
H12C O4A 2.6500 . 2_566 no
H12D O11A 2.4700 . 1_544 no
H12D H5C 2.3200 . 1_545 no
H12E C23B 2.8000 . . no
H12E H23B 2.4300 . . no
H12E O11B 2.8200 . 2_555 no
H12F H23B 2.2000 . . no
H12F O4B 2.6500 . 2_655 no
H12F C23B 2.7000 . . no
H16A O12B 2.5100 . 2_655 no
H16A C12B 2.9100 . 2_655 no
H16B C63A 2.7400 . . no
H16B O11A 2.6600 . 2_666 no
H16B H63A 2.2800 . . no
H16B O4B 2.8500 . 2_665 no
H16C C26A 2.9300 . 2_566 no
H16C C63A 2.7700 . . no
H16C H63A 2.3500 . . no
H16D O16A 2.4700 . 2_656 no
H16E H63B 2.4400 . . no
H16E H31C 2.4200 . 2_566 no
H16E C63B 2.8100 . . no
H16F H63B 2.2100 . . no
H16F C63B 2.7000 . . no
H22A C3A 3.0400 . . no
H22A N1A 2.9300 . . no
H22A H3A 2.4600 . . no
H22A C31A 3.0600 . 2_566 no
H22A C66A 3.0100 . . no
H22A H31B 2.4700 . 2_566 no
H22B N1B 2.8100 . . no
H22B C3B 3.0700 . . no
H22B C66B 3.0500 . . no
H22B H3B 2.5200 . . no
H23A C26B 3.0000 . 1_556 no
H23A C12A 2.5500 . . no
H23A C25B 2.9600 . 1_556 no
H23A H12B 2.5300 . . no
H23A H12C 2.1700 . . no
H23A O4A 2.7900 . 2_566 no
H23A H31B 2.4700 . 2_566 no
H23B O12A 2.6500 . 2_556 no
H23B H31E 2.5300 . 2_655 no
H23B H12F 2.2000 . . no
H23B C12B 2.5200 . . no
H23B H12E 2.4300 . . no
H23B O4B 2.9100 . 2_655 no
H25A O4B 2.4300 . 1_456 no
H26A C6B 3.0200 . 2_566 no
H26A H2A 2.3000 . . no
H26A H5D 2.4800 . 2_566 no
H26A C61B 2.8200 . 2_566 no
H26A C62B 2.7200 . 2_566 no
H26B H2B 2.3500 . . no
H31A C21A 2.6000 . . no
H31A C26A 2.9900 . . no
H31A C63A 3.0200 . 2_566 no
H31A C64A 2.8600 . 2_566 no
H31B O4A 2.6600 . . no
H31B C22A 3.0500 . 2_566 no
H31B C23A 3.0500 . 2_566 no
H31B H22A 2.4700 . 2_566 no
H31B H23A 2.4700 . 2_566 no
H31C O4A 2.8500 . . no
H31C H2A 2.5500 . . no
H31C H16E 2.4200 . 2_566 no
H31D C21B 2.5900 . . no
H31D C26B 2.8900 . . no
H31E H23B 2.5300 . 2_655 no
H31E O4B 2.6400 . . no
H31E O12A 2.7800 . 1_654 no
H31F H2B 2.5700 . . no
H31F C63A 3.0400 . 2_665 no
H31F O4B 2.8600 . . no
H62A C4A 2.8200 . . no
H62A C5A 2.6400 . . no
H62A H5B 2.2500 . . no
H62B C4B 2.7700 . . no
H62B C5B 2.6000 . . no
H62B H5D 2.2200 . . no
H63A C25A 2.8500 . 2_566 no
H63A C16A 2.5300 . . no
H63A H16B 2.2800 . . no
H63A H16C 2.3500 . . no
H63B H16E 2.4400 . . no
H63B H16F 2.2100 . . no
H63B C25B 2.8700 . 2_655 no
H63B C16B 2.5300 . . no
H66A O11A 2.6200 . . no
H66A N1A 2.7700 . . no
H66A C11A 2.8200 . . no
H66A H2B 2.5100 . 1_556 no
H66B O11B 2.6500 . . no
H66B N1B 2.7700 . . no
H66B C11B 2.8100 . . no

loop_
_geom_hbond_atom_site_label_D
_geom_hbond_atom_site_label_H
_geom_hbond_atom_site_label_A
_geom_hbond_site_symmetry_A
_geom_hbond_distance_DH
_geom_hbond_distance_HA
_geom_hbond_distance_DA
_geom_hbond_angle_DHA
_geom_hbond_publ_flag
C5A H5B O16B 1_565 0.99 2.47 3.351(2) 148 yes
C5B H5C O11A 1_554 0.99 2.34 3.222(2) 148 yes
C12B H12D O11A 1_544 0.98 2.47 3.427(2) 167 yes
C16A H16A O12B 2_655 0.98 2.51 3.468(2) 167 yes
C16B H16D O16A 2_656 0.98 2.47 3.334(2) 147 yes
C25A H25A O4B 1_456 0.95 2.43 3.266(2) 147 yes
C2A H2A Cg1 2_566 1.00 2.71 3.714(2) 178 yes
C12A H12B Cg2 1_556 0.98 2.92 3.846(2) 158 yes

loop_
_geom_torsion_atom_site_label_1
_geom_torsion_atom_site_label_2
_geom_torsion_atom_site_label_3
_geom_torsion_atom_site_label_4
_geom_torsion_site_symmetry_1
_geom_torsion_site_symmetry_2
_geom_torsion_site_symmetry_3
_geom_torsion_site_symmetry_4
_geom_torsion
_geom_torsion_publ_flag
C12A O12A C24A C23A . . . . 15.1(2) no
C12A O12A C24A C25A . . . . -165.35(15) no
C16A O16A C64A C63A . . . . -2.8(3) no
C16A O16A C64A C65A . . . . 177.15(16) no
C12B O12B C24B C23B . . . . 8.3(2) no
C12B O12B C24B C25B . . . . -170.39(16) no
C16B O16B C64B C65B . . . . -170.52(15) no
C16B O16B C64B C63B . . . . 9.3(2) no
C6A N1A C2A C21A . . . . 134.29(13) no
C11A N1A C2A C3A . . . . -179.22(13) no
C11A N1A C2A C21A . . . . -55.10(18) no
C6A N1A C2A C3A . . . . 10.16(19) no
C2A N1A C11A O11A . . . . 179.34(15) no
C6A N1A C11A O11A . . . . -9.8(2) no
C2A N1A C6A C61A . . . . -87.54(17) no
C11A N1A C6A C5A . . . . -129.24(15) no
C2A N1A C6A C5A . . . . 41.39(18) no
C11A N1A C6A C61A . . . . 101.83(16) no
C11B N1B C2B C3B . . . . -177.91(13) no
C11B N1B C2B C21B . . . . -54.40(17) no
C2B N1B C11B O11B . . . . -176.20(14) no
C6B N1B C11B O11B . . . . -8.5(2) no
C11B N1B C6B C5B . . . . -129.69(14) no
C2B N1B C6B C5B . . . . 37.80(17) no
C2B N1B C6B C61B . . . . -91.30(15) no
C6B N1B C2B C21B . . . . 138.23(13) no
C11B N1B C6B C61B . . . . 101.21(15) no
C6B N1B C2B C3B . . . . 14.71(17) no
N1A C2A C3A C4A . . . . -49.92(17) no
C3A C2A C21A C26A . . . . -114.74(16) no
N1A C2A C3A C31A . . . . -175.94(13) no
C21A C2A C3A C4A . . . . -174.06(13) no
C21A C2A C3A C31A . . . . 59.92(17) no
N1A C2A C21A C22A . . . . -60.01(18) no
N1A C2A C21A C26A . . . . 121.16(15) no
C3A C2A C21A C22A . . . . 64.10(19) no
C2A C3A C4A O4A . . . . -143.90(16) no
C31A C3A C4A O4A . . . . -18.9(2) no
C31A C3A C4A C5A . . . . 161.50(13) no
C2A C3A C4A C5A . . . . 36.46(19) no
C3A C4A C5A C6A . . . . 16.50(19) no
O4A C4A C5A C6A . . . . -163.15(15) no
C4A C5A C6A C61A . . . . 71.46(19) no
C4A C5A C6A N1A . . . . -54.69(16) no
N1A C6A C61A C66A . . . . -54.5(2) no
C5A C6A C61A C62A . . . . 3.7(2) no
N1A C6A C61A C62A . . . . 127.93(17) no
C5A C6A C61A C66A . . . . -178.79(16) no
C22A C21A C26A C25A . . . . 0.3(2) no
C2A C21A C26A C25A . . . . 179.15(14) no
C2A C21A C22A C23A . . . . -178.60(14) no
C26A C21A C22A C23A . . . . 0.3(2) no
C21A C22A C23A C24A . . . . -0.5(2) no
C22A C23A C24A O12A . . . . 179.82(15) no
C22A C23A C24A C25A . . . . 0.3(2) no
O12A C24A C25A C26A . . . . -179.35(14) no
C23A C24A C25A C26A . . . . 0.2(2) no
C24A C25A C26A C21A . . . . -0.5(2) no
C66A C61A C62A C63A . . . . 0.9(3) no
C6A C61A C62A C63A . . . . 178.45(16) no
C6A C61A C66A C65A . . . . -178.56(16) no
C62A C61A C66A C65A . . . . -0.9(3) no
C61A C62A C63A C64A . . . . -0.2(3) no
C62A C63A C64A O16A . . . . 179.39(16) no
C62A C63A C64A C65A . . . . -0.6(3) no
C63A C64A C65A C66A . . . . 0.6(3) no
O16A C64A C65A C66A . . . . -179.35(16) no
C64A C65A C66A C61A . . . . 0.1(3) no
N1B C2B C3B C4B . . . . -51.16(15) no
N1B C2B C3B C31B . . . . -177.23(12) no
C21B C2B C3B C4B . . . . -174.96(11) no
C21B C2B C3B C31B . . . . 58.96(16) no
N1B C2B C21B C22B . . . . -53.80(19) no
N1B C2B C21B C26B . . . . 127.48(15) no
C3B C2B C21B C22B . . . . 70.05(18) no
C3B C2B C21B C26B . . . . -108.67(16) no
C2B C3B C4B O4B . . . . -145.88(15) no
C2B C3B C4B C5B . . . . 33.80(16) no
C31B C3B C4B O4B . . . . -20.4(2) no
C31B C3B C4B C5B . . . . 159.31(13) no
O4B C4B C5B C6B . . . . -160.48(14) no
C3B C4B C5B C6B . . . . 19.84(17) no
C4B C5B C6B N1B . . . . -55.45(16) no
C4B C5B C6B C61B . . . . 71.30(16) no
N1B C6B C61B C62B . . . . 130.09(15) no
N1B C6B C61B C66B . . . . -54.52(18) no
C5B C6B C61B C62B . . . . 5.1(2) no
C5B C6B C61B C66B . . . . -179.56(13) no
C2B C21B C22B C23B . . . . -179.71(15) no
C26B C21B C22B C23B . . . . -1.0(2) no
C2B C21B C26B C25B . . . . 179.89(15) no
C22B C21B C26B C25B . . . . 1.1(2) no
C21B C22B C23B C24B . . . . -0.2(3) no
C22B C23B C24B O12B . . . . -177.55(16) no
C22B C23B C24B C25B . . . . 1.1(3) no
O12B C24B C25B C26B . . . . 177.84(15) no
C23B C24B C25B C26B . . . . -0.9(3) no
C24B C25B C26B C21B . . . . -0.2(3) no
C6B C61B C62B C63B . . . . 173.88(14) no
C66B C61B C62B C63B . . . . -1.6(2) no
C6B C61B C66B C65B . . . . -175.01(14) no
C62B C61B C66B C65B . . . . 0.6(2) no
C61B C62B C63B C64B . . . . 1.1(2) no
C62B C63B C64B O16B . . . . -179.58(15) no
C62B C63B C64B C65B . . . . 0.3(2) no
O16B C64B C65B C66B . . . . 178.71(15) no
C63B C64B C65B C66B . . . . -1.1(2) no
C64B C65B C66B C61B . . . . 0.7(2) no
